data_1545792
loop_
_publ_author_name
'Mustoe, Chantal L.'
'Yu, Darren'
'Gunabalasingam, Mathusan'
'Patrick, Brian O.'
'Kennepohl, Pierre'

_publ_section_title
;
 FDHALO17: Probing covalency in halogen bonds through Donor K-edge X-ray
 Absorption Spectroscopy: polyhalides as coordination complexes
;
_journal_name_full 'Faraday Discuss.'
_journal_paper_doi 10.1039/C7FD00076F
_journal_year 2017
_chemical_formula_moiety 'C16 H36 N, I3'
_chemical_formula_sum 'C16 H36 I3 N'
_chemical_formula_weight 623.16
_space_group_crystal_system triclinic
_space_group_IT_number 2
_space_group_name_Hall '-P 1'
_space_group_name_H-M_alt 'P -1'
_symmetry_space_group_name_Hall '-P 1'
_symmetry_space_group_name_H-M 'P -1'
_atom_sites_solution_hydrogens geom
_atom_sites_solution_primary direct
_audit_creation_date 2016-11-16
_audit_creation_method
;
Olex2 1.2
(compiled 2016.11.07 svn.r3352 for OlexSys, GUI svn.r5261)
;
_audit_update_record
;
2017-02-23 deposited with the CCDC.
2017-04-21 downloaded from the CCDC.
;
_cell_angle_alpha 83.658(7)
_cell_angle_beta 74.285(6)
_cell_angle_gamma 78.500(6)
_cell_formula_units_Z 4
_cell_length_a 9.463(3)
_cell_length_b 15.553(5)
_cell_length_c 15.805(5)
_cell_measurement_reflns_used 9805
_cell_measurement_temperature 90(2)
_cell_measurement_theta_max 30.56
_cell_measurement_theta_min 2.32
_cell_volume 2190.3(12)
_computing_cell_refinement 'SAINT v8.34A (Bruker, 2013)'
_computing_data_reduction 'SAINT v8.34A (Bruker, 2013)'
_computing_molecular_graphics 'Olex2 (Dolomanov et al., 2009)'
_computing_publication_material 'Olex2 (Dolomanov et al., 2009)'
_computing_structure_refinement 'XL (Sheldrick, 2008)'
_computing_structure_solution 'XT (Sheldrick, 2015)'
_diffrn_ambient_temperature 90(2)
_diffrn_detector 'Bruker APEX2 area detector'
_diffrn_detector_area_resol_mean 7.9
_diffrn_detector_type 'CCD area detector'
_diffrn_measured_fraction_theta_full 0.999
_diffrn_measured_fraction_theta_max 0.994
_diffrn_measurement_device 'Bruker D8 Kappa diffractometer'
_diffrn_measurement_device_type 'Bruker APEX-II CCD'
_diffrn_measurement_method '\f and \w scans'
_diffrn_radiation_monochromator 'TRIUMPH curved-crystal'
_diffrn_radiation_probe x-ray
_diffrn_radiation_type MoK\a
_diffrn_radiation_wavelength 0.71073
_diffrn_reflns_av_R_equivalents 0.0456
_diffrn_reflns_av_unetI/netI 0.0421
_diffrn_reflns_Laue_measured_fraction_full 0.999
_diffrn_reflns_Laue_measured_fraction_max 0.994
_diffrn_reflns_limit_h_max 13
_diffrn_reflns_limit_h_min -13
_diffrn_reflns_limit_k_max 22
_diffrn_reflns_limit_k_min -22
_diffrn_reflns_limit_l_max 22
_diffrn_reflns_limit_l_min -22
_diffrn_reflns_number 51068
_diffrn_reflns_point_group_measured_fraction_full 0.999
_diffrn_reflns_point_group_measured_fraction_max 0.994
_diffrn_reflns_theta_full 26.000
_diffrn_reflns_theta_max 30.559
_diffrn_reflns_theta_min 1.338
_diffrn_source 'sealed X-ray tube'
_diffrn_standards_number 0
_exptl_absorpt_coefficient_mu 4.276
_exptl_absorpt_correction_T_max 0.880
_exptl_absorpt_correction_T_min 0.703
_exptl_absorpt_correction_type multi-scan
_exptl_absorpt_process_details
;
SADABS-2014/5 (Bruker,2014/5) was used for absorption correction.
wR2(int) was 0.0784 before and 0.0542 after correction.
The Ratio of minimum to maximum transmission is 0.7987.
The \l/2 correction factor is 0.00150.
;
_exptl_crystal_colour yellow
_exptl_crystal_colour_primary yellow
_exptl_crystal_density_diffrn 1.890
_exptl_crystal_description blade
_exptl_crystal_F_000 1192
_exptl_crystal_size_max 0.27
_exptl_crystal_size_mid 0.12
_exptl_crystal_size_min 0.03
_refine_diff_density_max 1.091
_refine_diff_density_min -0.956
_refine_diff_density_rms 0.151
_refine_ls_extinction_method none
_refine_ls_goodness_of_fit_ref 1.086
_refine_ls_hydrogen_treatment constr
_refine_ls_matrix_type full
_refine_ls_number_parameters 369
_refine_ls_number_reflns 13372
_refine_ls_number_restraints 0
_refine_ls_restrained_S_all 1.086
_refine_ls_R_factor_all 0.0413
_refine_ls_R_factor_gt 0.0301
_refine_ls_shift/su_max 0.001
_refine_ls_shift/su_mean 0.000
_refine_ls_structure_factor_coef Fsqd
_refine_ls_weighting_details 'w=1/[\s^2^(Fo^2^)+4.2473P] where P=(Fo^2^+2Fc^2^)/3'
_refine_ls_weighting_scheme calc
_refine_ls_wR_factor_gt 0.0602
_refine_ls_wR_factor_ref 0.0642
_reflns_Friedel_coverage 0.000
_reflns_number_gt 11164
_reflns_number_total 13372
_reflns_threshold_expression 'I > 2\s(I)'
_cod_data_source_file c7fd00076f2.cif
_cod_data_source_block pk025
_cod_original_cell_volume 2190.4(11)
_cod_database_code 1545792
_shelx_space_group_comment
;
The symmetry employed for this shelxl refinement is uniquely defined
by the following loop, which should always be used as a source of
symmetry information in preference to the above space-group names.
They are only intended as comments.
;
_shelx_estimated_absorpt_t_max 0.882
_shelx_estimated_absorpt_t_min 0.391
_olex2_refinement_description
;
1. Fixed Uiso
 At 1.2 times of:
  All C(H,H) groups
 At 1.5 times of:
  All C(H,H,H) groups
2.a Secondary CH2 refined with riding coordinates:
 C1(H1A,H1B), C2(H2A,H2B), C3(H3A,H3B), C5(H5A,H5B), C6(H6A,H6B), C7(H7A,H7B),
 C9(H9A,H9B), C10(H10A,H10B), C11(H11A,H11B), C13(H13A,H13B), C14(H14A,H14B),
 C15(H15A,H15B), C17(H17A,H17B), C18(H18A,H18B), C19(H19A,H19B), C21(H21A,H21B),
  C22(H22A,H22B), C23(H23A,H23B), C25(H25A,H25B), C26(H26A,H26B), C27(H27A,
 H27B), C29(H29A,H29B), C30(H30A,H30B), C31(H31A,H31B)
2.b Idealised Me refined as rotating group:
 C4(H4A,H4B,H4C), C8(H8A,H8B,H8C), C12(H12A,H12B,H12C), C16(H16A,H16B,H16C),
 C20(H20A,H20B,H20C), C24(H24A,H24B,H24C), C28(H28A,H28B,H28C), C32(H32A,H32B,
 H32C)
;
_shelx_shelxl_version_number 2016/6
_olex2_submission_special_instructions 'No special instructions were received'

loop_
_space_group_symop_operation_xyz
'x, y, z'
'-x, -y, -z'

loop_
_atom_site_label
_atom_site_type_symbol
_atom_site_fract_x
_atom_site_fract_y
_atom_site_fract_z
_atom_site_U_iso_or_equiv
_atom_site_adp_type
_atom_site_occupancy
_atom_site_site_symmetry_order
_atom_site_calc_flag
_atom_site_refinement_flags_posn
N1 N 0.0806(3) 0.96884(16) 0.73505(16) 0.0091(5) Uani 1 1 d .
C1 C 0.0817(3) 0.9810(2) 0.6373(2) 0.0119(6) Uani 1 1 d .
H1A H 0.041468 0.932175 0.622612 0.014 Uiso 1 1 calc R
H1B H 0.013346 1.036297 0.628158 0.014 Uiso 1 1 calc R
C2 C 0.2330(3) 0.9843(2) 0.5736(2) 0.0133(6) Uani 1 1 d .
H2A H 0.306090 0.932781 0.586330 0.016 Uiso 1 1 calc R
H2B H 0.268278 1.038090 0.581261 0.016 Uiso 1 1 calc R
C3 C 0.2226(4) 0.9844(2) 0.4786(2) 0.0152(6) Uani 1 1 d .
H3A H 0.150920 1.036602 0.465733 0.018 Uiso 1 1 calc R
H3B H 0.184808 0.931331 0.471574 0.018 Uiso 1 1 calc R
C4 C 0.3753(4) 0.9856(2) 0.4127(2) 0.0185(7) Uani 1 1 d .
H4A H 0.364604 0.986897 0.352534 0.028 Uiso 1 1 calc GR
H4B H 0.445381 0.932732 0.423758 0.028 Uiso 1 1 calc GR
H4C H 0.413141 1.037900 0.419663 0.028 Uiso 1 1 calc GR
C5 C 0.1643(3) 1.0336(2) 0.7572(2) 0.0113(6) Uani 1 1 d .
H5A H 0.167276 1.021878 0.819654 0.014 Uiso 1 1 calc R
H5B H 0.268492 1.022685 0.720748 0.014 Uiso 1 1 calc R
C6 C 0.0987(4) 1.1295(2) 0.7433(2) 0.0135(6) Uani 1 1 d .
H6A H -0.000593 1.143202 0.785087 0.016 Uiso 1 1 calc R
H6B H 0.085441 1.140802 0.682787 0.016 Uiso 1 1 calc R
C7 C 0.2005(4) 1.1897(2) 0.7571(2) 0.0151(6) Uani 1 1 d .
H7A H 0.221980 1.174333 0.815338 0.018 Uiso 1 1 calc R
H7B H 0.296338 1.180203 0.711447 0.018 Uiso 1 1 calc R
C8 C 0.1278(4) 1.2860(2) 0.7520(2) 0.0185(7) Uani 1 1 d .
H8A H 0.109464 1.301768 0.693668 0.028 Uiso 1 1 calc GR
H8B H 0.194237 1.322637 0.761887 0.028 Uiso 1 1 calc GR
H8C H 0.033016 1.295483 0.797179 0.028 Uiso 1 1 calc GR
C9 C -0.0818(3) 0.9847(2) 0.7881(2) 0.0115(6) Uani 1 1 d .
H9A H -0.128606 1.044976 0.772348 0.014 Uiso 1 1 calc R
H9B H -0.134135 0.943310 0.770335 0.014 Uiso 1 1 calc R
C10 C -0.1061(3) 0.9742(2) 0.8875(2) 0.0132(6) Uani 1 1 d .
H10A H -0.061663 1.018506 0.907060 0.016 Uiso 1 1 calc R
H10B H -0.055852 0.915124 0.904265 0.016 Uiso 1 1 calc R
C11 C -0.2727(4) 0.9858(2) 0.9332(2) 0.0162(6) Uani 1 1 d .
H11A H -0.323602 1.043280 0.913170 0.019 Uiso 1 1 calc R
H11B H -0.315515 0.939210 0.916098 0.019 Uiso 1 1 calc R
C12 C -0.3013(4) 0.9812(2) 1.0329(2) 0.0199(7) Uani 1 1 d .
H12A H -0.269917 1.031410 1.050497 0.030 Uiso 1 1 calc GR
H12B H -0.244457 0.926427 1.052464 0.030 Uiso 1 1 calc GR
H12C H -0.407960 0.982880 1.059952 0.030 Uiso 1 1 calc GR
C13 C 0.1579(3) 0.87591(19) 0.7563(2) 0.0115(6) Uani 1 1 d .
H13A H 0.258627 0.865134 0.715503 0.014 Uiso 1 1 calc R
H13B H 0.170743 0.873026 0.816751 0.014 Uiso 1 1 calc R
C14 C 0.0769(3) 0.8025(2) 0.7502(2) 0.0137(6) Uani 1 1 d .
H14A H 0.062948 0.804565 0.690121 0.016 Uiso 1 1 calc R
H14B H -0.022918 0.811211 0.792221 0.016 Uiso 1 1 calc R
C15 C 0.1652(3) 0.7129(2) 0.7711(2) 0.0130(6) Uani 1 1 d .
H15A H 0.175236 0.709919 0.832119 0.016 Uiso 1 1 calc R
H15B H 0.266501 0.705315 0.730777 0.016 Uiso 1 1 calc R
C16 C 0.0872(4) 0.6388(2) 0.7610(2) 0.0179(7) Uani 1 1 d .
H16A H 0.079985 0.640660 0.700136 0.027 Uiso 1 1 calc GR
H16B H -0.013127 0.646337 0.800918 0.027 Uiso 1 1 calc GR
H16C H 0.144790 0.582085 0.775577 0.027 Uiso 1 1 calc GR
N2 N 0.6827(3) 0.50396(16) 0.72931(17) 0.0093(5) Uani 1 1 d .
C17 C 0.7804(3) 0.5014(2) 0.63505(19) 0.0112(6) Uani 1 1 d .
H17A H 0.833366 0.552049 0.623211 0.013 Uiso 1 1 calc R
H17B H 0.856812 0.447261 0.630626 0.013 Uiso 1 1 calc R
C18 C 0.6994(3) 0.5038(2) 0.5634(2) 0.0130(6) Uani 1 1 d .
H18A H 0.617440 0.555237 0.569389 0.016 Uiso 1 1 calc R
H18B H 0.655321 0.450025 0.569983 0.016 Uiso 1 1 calc R
C19 C 0.8080(3) 0.5096(2) 0.4725(2) 0.0127(6) Uani 1 1 d .
H19A H 0.883284 0.454973 0.464145 0.015 Uiso 1 1 calc R
H19B H 0.860927 0.559354 0.468776 0.015 Uiso 1 1 calc R
C20 C 0.7261(4) 0.5229(2) 0.3995(2) 0.0178(7) Uani 1 1 d .
H20A H 0.650994 0.576742 0.408059 0.027 Uiso 1 1 calc GR
H20B H 0.677057 0.472534 0.401686 0.027 Uiso 1 1 calc GR
H20C H 0.797740 0.527876 0.342175 0.027 Uiso 1 1 calc GR
C21 C 0.5833(3) 0.59436(19) 0.7450(2) 0.0110(6) Uani 1 1 d .
H21A H 0.531668 0.609782 0.697179 0.013 Uiso 1 1 calc R
H21B H 0.505873 0.589761 0.800943 0.013 Uiso 1 1 calc R
C22 C 0.6627(3) 0.6695(2) 0.7493(2) 0.0123(6) Uani 1 1 d .
H22A H 0.745356 0.672659 0.695683 0.015 Uiso 1 1 calc R
H22B H 0.705376 0.658690 0.800988 0.015 Uiso 1 1 calc R
C23 C 0.5522(3) 0.7565(2) 0.7566(2) 0.0125(6) Uani 1 1 d .
H23A H 0.469691 0.753189 0.810316 0.015 Uiso 1 1 calc R
H23B H 0.509204 0.766977 0.705071 0.015 Uiso 1 1 calc R
C24 C 0.6304(4) 0.8331(2) 0.7608(2) 0.0192(7) Uani 1 1 d .
H24A H 0.677795 0.821097 0.809817 0.029 Uiso 1 1 calc GR
H24B H 0.556755 0.887568 0.769632 0.029 Uiso 1 1 calc GR
H24C H 0.706433 0.839513 0.705443 0.029 Uiso 1 1 calc GR
C25 C 0.7872(3) 0.4841(2) 0.7897(2) 0.0124(6) Uani 1 1 d .
H25A H 0.850328 0.425749 0.777011 0.015 Uiso 1 1 calc R
H25B H 0.854114 0.528093 0.775233 0.015 Uiso 1 1 calc R
C26 C 0.7121(3) 0.4842(2) 0.8876(2) 0.0124(6) Uani 1 1 d .
H26A H 0.655343 0.435276 0.904906 0.015 Uiso 1 1 calc R
H26B H 0.641130 0.540034 0.900751 0.015 Uiso 1 1 calc R
C27 C 0.8289(4) 0.4739(2) 0.9401(2) 0.0155(6) Uani 1 1 d .
H27A H 0.901494 0.419002 0.925082 0.019 Uiso 1 1 calc R
H27B H 0.883886 0.523665 0.923314 0.019 Uiso 1 1 calc R
C28 C 0.7595(4) 0.4712(2) 1.0383(2) 0.0208(7) Uani 1 1 d .
H28A H 0.838331 0.461452 1.069518 0.031 Uiso 1 1 calc GR
H28B H 0.702259 0.423242 1.054912 0.031 Uiso 1 1 calc GR
H28C H 0.693076 0.527186 1.054045 0.031 Uiso 1 1 calc GR
C29 C 0.5789(3) 0.43671(19) 0.7470(2) 0.0108(6) Uani 1 1 d .
H29A H 0.514144 0.442086 0.807624 0.013 Uiso 1 1 calc R
H29B H 0.513593 0.451118 0.706021 0.013 Uiso 1 1 calc R
C30 C 0.6589(3) 0.3416(2) 0.7368(2) 0.0137(6) Uani 1 1 d .
H30A H 0.711886 0.323228 0.783692 0.016 Uiso 1 1 calc R
H30B H 0.733612 0.336737 0.679195 0.016 Uiso 1 1 calc R
C31 C 0.5462(4) 0.2812(2) 0.7428(2) 0.0134(6) Uani 1 1 d .
H31A H 0.465188 0.291104 0.797410 0.016 Uiso 1 1 calc R
H31B H 0.501196 0.295488 0.692083 0.016 Uiso 1 1 calc R
C32 C 0.6221(4) 0.1852(2) 0.7429(2) 0.0194(7) Uani 1 1 d .
H32A H 0.667205 0.171197 0.792820 0.029 Uiso 1 1 calc GR
H32B H 0.699822 0.174944 0.687817 0.029 Uiso 1 1 calc GR
H32C H 0.548156 0.147553 0.748006 0.029 Uiso 1 1 calc GR
I1 I 0.37727(2) 0.73440(2) 0.51925(2) 0.01445(5) Uani 1 1 d .
I2 I 0.68314(2) 0.75443(2) 0.50487(2) 0.01111(4) Uani 1 1 d .
I3 I 0.99658(2) 0.75813(2) 0.49699(2) 0.01655(5) Uani 1 1 d .
I4 I 0.18257(2) 0.27794(2) 1.00300(2) 0.01817(5) Uani 1 1 d .
I5 I 0.49845(2) 0.25172(2) 0.99288(2) 0.01308(4) Uani 1 1 d .
I6 I 0.82207(2) 0.22001(2) 0.98054(2) 0.01741(5) Uani 1 1 d .

loop_
_atom_site_aniso_label
_atom_site_aniso_U_11
_atom_site_aniso_U_22
_atom_site_aniso_U_33
_atom_site_aniso_U_23
_atom_site_aniso_U_13
_atom_site_aniso_U_12
N1 0.0100(11) 0.0078(11) 0.0105(12) 0.0008(9) -0.0048(9) -0.0012(9)
C1 0.0158(14) 0.0117(14) 0.0102(14) 0.0006(11) -0.0068(12) -0.0031(11)
C2 0.0144(14) 0.0137(15) 0.0129(15) 0.0001(11) -0.0053(12) -0.0031(11)
C3 0.0195(16) 0.0125(15) 0.0129(15) 0.0004(11) -0.0050(12) -0.0006(12)
C4 0.0263(18) 0.0138(15) 0.0145(16) -0.0008(12) -0.0036(14) -0.0036(13)
C5 0.0099(13) 0.0138(14) 0.0129(14) -0.0021(11) -0.0059(11) -0.0032(11)
C6 0.0175(15) 0.0082(13) 0.0152(15) 0.0004(11) -0.0061(12) -0.0014(11)
C7 0.0173(15) 0.0129(15) 0.0169(16) -0.0016(12) -0.0051(13) -0.0051(12)
C8 0.0241(17) 0.0127(15) 0.0190(17) 0.0001(12) -0.0047(14) -0.0059(13)
C9 0.0078(13) 0.0116(14) 0.0138(15) -0.0025(11) -0.0023(11) 0.0013(10)
C10 0.0132(14) 0.0143(15) 0.0112(14) -0.0022(11) -0.0022(12) -0.0011(11)
C11 0.0125(14) 0.0200(16) 0.0155(16) -0.0018(12) -0.0018(12) -0.0035(12)
C12 0.0196(16) 0.0207(17) 0.0175(17) -0.0016(13) -0.0010(13) -0.0037(13)
C13 0.0115(13) 0.0096(13) 0.0130(14) 0.0012(11) -0.0057(11) 0.0016(11)
C14 0.0138(14) 0.0112(14) 0.0182(16) -0.0019(11) -0.0077(12) -0.0016(11)
C15 0.0144(14) 0.0107(14) 0.0140(15) -0.0006(11) -0.0054(12) 0.0003(11)
C16 0.0238(17) 0.0121(15) 0.0184(17) -0.0018(12) -0.0048(14) -0.0047(13)
N2 0.0062(11) 0.0108(12) 0.0099(12) 0.0000(9) -0.0024(9) 0.0007(9)
C17 0.0094(13) 0.0145(14) 0.0084(14) -0.0022(11) 0.0003(11) -0.0016(11)
C18 0.0147(14) 0.0123(14) 0.0119(14) -0.0004(11) -0.0023(12) -0.0035(11)
C19 0.0132(14) 0.0112(14) 0.0119(14) -0.0004(11) -0.0019(12) -0.0001(11)
C20 0.0242(17) 0.0154(16) 0.0131(15) -0.0011(12) -0.0039(13) -0.0028(13)
C21 0.0115(13) 0.0111(14) 0.0100(14) -0.0007(10) -0.0039(11) 0.0009(11)
C22 0.0139(14) 0.0121(14) 0.0105(14) 0.0012(11) -0.0038(11) -0.0015(11)
C23 0.0149(14) 0.0115(14) 0.0104(14) -0.0018(11) -0.0029(12) -0.0009(11)
C24 0.0274(18) 0.0138(15) 0.0172(17) -0.0012(12) -0.0064(14) -0.0045(13)
C25 0.0100(13) 0.0123(14) 0.0144(15) -0.0002(11) -0.0048(11) 0.0012(11)
C26 0.0130(14) 0.0134(14) 0.0098(14) 0.0015(11) -0.0037(11) 0.0002(11)
C27 0.0183(15) 0.0177(16) 0.0118(15) 0.0002(12) -0.0060(12) -0.0040(12)
C28 0.0247(18) 0.0235(18) 0.0147(16) 0.0010(13) -0.0069(14) -0.0044(14)
C29 0.0104(13) 0.0112(14) 0.0105(14) 0.0000(10) -0.0018(11) -0.0028(11)
C30 0.0133(14) 0.0124(14) 0.0145(15) -0.0008(11) -0.0025(12) -0.0020(11)
C31 0.0163(14) 0.0123(14) 0.0127(15) 0.0006(11) -0.0052(12) -0.0034(11)
C32 0.0247(17) 0.0117(15) 0.0208(17) -0.0002(12) -0.0046(14) -0.0032(13)
I1 0.01264(9) 0.01406(10) 0.01595(10) -0.00121(7) -0.00268(8) -0.00193(7)
I2 0.01389(9) 0.00901(9) 0.01008(9) 0.00004(6) -0.00294(7) -0.00168(7)
I3 0.01439(9) 0.01552(10) 0.02088(11) 0.00025(8) -0.00688(8) -0.00274(8)
I4 0.01675(10) 0.01679(10) 0.02042(11) -0.00259(8) -0.00408(8) -0.00179(8)
I5 0.01711(9) 0.01258(9) 0.00958(9) -0.00008(7) -0.00294(7) -0.00367(7)
I6 0.01618(10) 0.01733(10) 0.01909(11) -0.00166(8) -0.00425(8) -0.00384(8)

loop_
_atom_type_symbol
_atom_type_description
_atom_type_scat_dispersion_real
_atom_type_scat_dispersion_imag
_atom_type_scat_source
C C 0.0033 0.0016 'International Tables Vol C Tables 4.2.6.8 and 6.1.1.4'
H H 0.0000 0.0000 'International Tables Vol C Tables 4.2.6.8 and 6.1.1.4'
I I -0.4742 1.8119 'International Tables Vol C Tables 4.2.6.8 and 6.1.1.4'
N N 0.0061 0.0033 'International Tables Vol C Tables 4.2.6.8 and 6.1.1.4'

loop_
_geom_angle_atom_site_label_1
_geom_angle_atom_site_label_2
_geom_angle_atom_site_label_3
_geom_angle
C5 N1 C1 110.2(2)
C5 N1 C9 110.4(2)
C5 N1 C13 107.9(2)
C9 N1 C1 107.5(2)
C9 N1 C13 110.6(2)
C13 N1 C1 110.3(2)
N1 C1 H1A 108.4
N1 C1 H1B 108.4
H1A C1 H1B 107.4
C2 C1 N1 115.6(2)
C2 C1 H1A 108.4
C2 C1 H1B 108.4
C1 C2 H2A 109.6
C1 C2 H2B 109.6
C1 C2 C3 110.3(3)
H2A C2 H2B 108.1
C3 C2 H2A 109.6
C3 C2 H2B 109.6
C2 C3 H3A 109.3
C2 C3 H3B 109.3
C2 C3 C4 111.4(3)
H3A C3 H3B 108.0
C4 C3 H3A 109.3
C4 C3 H3B 109.3
C3 C4 H4A 109.5
C3 C4 H4B 109.5
C3 C4 H4C 109.5
H4A C4 H4B 109.5
H4A C4 H4C 109.5
H4B C4 H4C 109.5
N1 C5 H5A 108.5
N1 C5 H5B 108.5
H5A C5 H5B 107.5
C6 C5 N1 114.9(2)
C6 C5 H5A 108.5
C6 C5 H5B 108.5
C5 C6 H6A 109.4
C5 C6 H6B 109.4
C5 C6 C7 111.1(3)
H6A C6 H6B 108.0
C7 C6 H6A 109.4
C7 C6 H6B 109.4
C6 C7 H7A 109.4
C6 C7 H7B 109.4
H7A C7 H7B 108.0
C8 C7 C6 111.2(3)
C8 C7 H7A 109.4
C8 C7 H7B 109.4
C7 C8 H8A 109.5
C7 C8 H8B 109.5
C7 C8 H8C 109.5
H8A C8 H8B 109.5
H8A C8 H8C 109.5
H8B C8 H8C 109.5
N1 C9 H9A 108.4
N1 C9 H9B 108.4
H9A C9 H9B 107.5
C10 C9 N1 115.3(2)
C10 C9 H9A 108.4
C10 C9 H9B 108.4
C9 C10 H10A 109.6
C9 C10 H10B 109.6
C9 C10 C11 110.4(3)
H10A C10 H10B 108.1
C11 C10 H10A 109.6
C11 C10 H10B 109.6
C10 C11 H11A 109.3
C10 C11 H11B 109.3
H11A C11 H11B 107.9
C12 C11 C10 111.8(3)
C12 C11 H11A 109.3
C12 C11 H11B 109.3
C11 C12 H12A 109.5
C11 C12 H12B 109.5
C11 C12 H12C 109.5
H12A C12 H12B 109.5
H12A C12 H12C 109.5
H12B C12 H12C 109.5
N1 C13 H13A 108.5
N1 C13 H13B 108.5
H13A C13 H13B 107.5
C14 C13 N1 115.3(2)
C14 C13 H13A 108.5
C14 C13 H13B 108.5
C13 C14 H14A 109.5
C13 C14 H14B 109.5
C13 C14 C15 110.8(2)
H14A C14 H14B 108.1
C15 C14 H14A 109.5
C15 C14 H14B 109.5
C14 C15 H15A 109.5
C14 C15 H15B 109.5
C14 C15 C16 110.8(3)
H15A C15 H15B 108.1
C16 C15 H15A 109.5
C16 C15 H15B 109.5
C15 C16 H16A 109.5
C15 C16 H16B 109.5
C15 C16 H16C 109.5
H16A C16 H16B 109.5
H16A C16 H16C 109.5
H16B C16 H16C 109.5
C17 N2 C21 110.5(2)
C17 N2 C29 110.9(2)
C25 N2 C17 106.9(2)
C25 N2 C21 110.9(2)
C25 N2 C29 110.9(2)
C29 N2 C21 106.9(2)
N2 C17 H17A 108.3
N2 C17 H17B 108.3
H17A C17 H17B 107.4
C18 C17 N2 115.8(2)
C18 C17 H17A 108.3
C18 C17 H17B 108.3
C17 C18 H18A 109.6
C17 C18 H18B 109.6
C17 C18 C19 110.1(3)
H18A C18 H18B 108.2
C19 C18 H18A 109.6
C19 C18 H18B 109.6
C18 C19 H19A 109.4
C18 C19 H19B 109.4
C18 C19 C20 111.1(3)
H19A C19 H19B 108.0
C20 C19 H19A 109.4
C20 C19 H19B 109.4
C19 C20 H20A 109.5
C19 C20 H20B 109.5
C19 C20 H20C 109.5
H20A C20 H20B 109.5
H20A C20 H20C 109.5
H20B C20 H20C 109.5
N2 C21 H21A 108.3
N2 C21 H21B 108.3
H21A C21 H21B 107.4
C22 C21 N2 115.9(2)
C22 C21 H21A 108.3
C22 C21 H21B 108.3
C21 C22 H22A 109.7
C21 C22 H22B 109.7
C21 C22 C23 109.8(2)
H22A C22 H22B 108.2
C23 C22 H22A 109.7
C23 C22 H22B 109.7
C22 C23 H23A 109.5
C22 C23 H23B 109.5
C22 C23 C24 110.6(3)
H23A C23 H23B 108.1
C24 C23 H23A 109.5
C24 C23 H23B 109.5
C23 C24 H24A 109.5
C23 C24 H24B 109.5
C23 C24 H24C 109.5
H24A C24 H24B 109.5
H24A C24 H24C 109.5
H24B C24 H24C 109.5
N2 C25 H25A 108.4
N2 C25 H25B 108.4
H25A C25 H25B 107.5
C26 C25 N2 115.5(2)
C26 C25 H25A 108.4
C26 C25 H25B 108.4
C25 C26 H26A 109.6
C25 C26 H26B 109.6
C25 C26 C27 110.1(3)
H26A C26 H26B 108.2
C27 C26 H26A 109.6
C27 C26 H26B 109.6
C26 C27 H27A 109.2
C26 C27 H27B 109.2
H27A C27 H27B 107.9
C28 C27 C26 112.0(3)
C28 C27 H27A 109.2
C28 C27 H27B 109.2
C27 C28 H28A 109.5
C27 C28 H28B 109.5
C27 C28 H28C 109.5
H28A C28 H28B 109.5
H28A C28 H28C 109.5
H28B C28 H28C 109.5
N2 C29 H29A 108.7
N2 C29 H29B 108.7
H29A C29 H29B 107.6
C30 C29 N2 114.4(2)
C30 C29 H29A 108.7
C30 C29 H29B 108.7
C29 C30 H30A 109.6
C29 C30 H30B 109.6
C29 C30 C31 110.2(3)
H30A C30 H30B 108.1
C31 C30 H30A 109.6
C31 C30 H30B 109.6
C30 C31 H31A 109.5
C30 C31 H31B 109.5
H31A C31 H31B 108.1
C32 C31 C30 110.6(3)
C32 C31 H31A 109.5
C32 C31 H31B 109.5
C31 C32 H32A 109.5
C31 C32 H32B 109.5
C31 C32 H32C 109.5
H32A C32 H32B 109.5
H32A C32 H32C 109.5
H32B C32 H32C 109.5
I1 I2 I3 174.814(10)
I4 I5 I6 178.372(10)

loop_
_geom_bond_atom_site_label_1
_geom_bond_atom_site_label_2
_geom_bond_distance
N1 C1 1.532(4)
N1 C5 1.521(4)
N1 C9 1.523(4)
N1 C13 1.530(4)
C1 H1A 0.9900
C1 H1B 0.9900
C1 C2 1.518(4)
C2 H2A 0.9900
C2 H2B 0.9900
C2 C3 1.532(4)
C3 H3A 0.9900
C3 H3B 0.9900
C3 C4 1.537(5)
C4 H4A 0.9800
C4 H4B 0.9800
C4 H4C 0.9800
C5 H5A 0.9900
C5 H5B 0.9900
C5 C6 1.514(4)
C6 H6A 0.9900
C6 H6B 0.9900
C6 C7 1.539(4)
C7 H7A 0.9900
C7 H7B 0.9900
C7 C8 1.521(5)
C8 H8A 0.9800
C8 H8B 0.9800
C8 H8C 0.9800
C9 H9A 0.9900
C9 H9B 0.9900
C9 C10 1.521(4)
C10 H10A 0.9900
C10 H10B 0.9900
C10 C11 1.529(4)
C11 H11A 0.9900
C11 H11B 0.9900
C11 C12 1.521(5)
C12 H12A 0.9800
C12 H12B 0.9800
C12 H12C 0.9800
C13 H13A 0.9900
C13 H13B 0.9900
C13 C14 1.521(4)
C14 H14A 0.9900
C14 H14B 0.9900
C14 C15 1.528(4)
C15 H15A 0.9900
C15 H15B 0.9900
C15 C16 1.529(4)
C16 H16A 0.9800
C16 H16B 0.9800
C16 H16C 0.9800
N2 C17 1.526(4)
N2 C21 1.532(4)
N2 C25 1.520(4)
N2 C29 1.527(4)
C17 H17A 0.9900
C17 H17B 0.9900
C17 C18 1.524(4)
C18 H18A 0.9900
C18 H18B 0.9900
C18 C19 1.529(4)
C19 H19A 0.9900
C19 H19B 0.9900
C19 C20 1.530(4)
C20 H20A 0.9800
C20 H20B 0.9800
C20 H20C 0.9800
C21 H21A 0.9900
C21 H21B 0.9900
C21 C22 1.527(4)
C22 H22A 0.9900
C22 H22B 0.9900
C22 C23 1.530(4)
C23 H23A 0.9900
C23 H23B 0.9900
C23 C24 1.538(4)
C24 H24A 0.9800
C24 H24B 0.9800
C24 H24C 0.9800
C25 H25A 0.9900
C25 H25B 0.9900
C25 C26 1.517(4)
C26 H26A 0.9900
C26 H26B 0.9900
C26 C27 1.528(4)
C27 H27A 0.9900
C27 H27B 0.9900
C27 C28 1.511(5)
C28 H28A 0.9800
C28 H28B 0.9800
C28 H28C 0.9800
C29 H29A 0.9900
C29 H29B 0.9900
C29 C30 1.525(4)
C30 H30A 0.9900
C30 H30B 0.9900
C30 C31 1.535(4)
C31 H31A 0.9900
C31 H31B 0.9900
C31 C32 1.523(4)
C32 H32A 0.9800
C32 H32B 0.9800
C32 H32C 0.9800
I1 I2 2.9180(9)
I2 I3 2.9468(9)
I4 I5 2.8978(9)
I5 I6 2.9590(9)

loop_
_geom_torsion_atom_site_label_1
_geom_torsion_atom_site_label_2
_geom_torsion_atom_site_label_3
_geom_torsion_atom_site_label_4
_geom_torsion
N1 C1 C2 C3 172.5(2)
N1 C5 C6 C7 -173.4(3)
N1 C9 C10 C11 -176.3(2)
N1 C13 C14 C15 179.0(3)
C1 N1 C5 C6 61.8(3)
C1 N1 C9 C10 179.2(2)
C1 N1 C13 C14 -67.7(3)
C1 C2 C3 C4 -178.7(3)
C5 N1 C1 C2 49.0(3)
C5 N1 C9 C10 -60.6(3)
C5 N1 C13 C14 171.9(3)
C5 C6 C7 C8 -174.4(3)
C9 N1 C1 C2 169.4(2)
C9 N1 C5 C6 -56.9(3)
C9 N1 C13 C14 51.0(3)
C9 C10 C11 C12 -176.5(3)
C13 N1 C1 C2 -70.0(3)
C13 N1 C5 C6 -177.8(3)
C13 N1 C9 C10 58.8(3)
C13 C14 C15 C16 -177.5(3)
N2 C17 C18 C19 174.7(2)
N2 C21 C22 C23 174.8(2)
N2 C25 C26 C27 -173.6(3)
N2 C29 C30 C31 -171.9(2)
C17 N2 C21 C22 -71.2(3)
C17 N2 C25 C26 179.5(3)
C17 N2 C29 C30 61.0(3)
C17 C18 C19 C20 -173.4(3)
C21 N2 C17 C18 -69.5(3)
C21 N2 C25 C26 59.0(3)
C21 N2 C29 C30 -178.5(2)
C21 C22 C23 C24 -179.8(3)
C25 N2 C17 C18 169.8(3)
C25 N2 C21 C22 47.1(3)
C25 N2 C29 C30 -57.6(3)
C25 C26 C27 C28 -178.5(3)
C29 N2 C17 C18 48.8(3)
C29 N2 C21 C22 168.1(2)
C29 N2 C25 C26 -59.6(3)
C29 C30 C31 C32 -173.8(3)
